data_7039838
loop_
_publ_author_name
'Yang, Wenxue'
'Zhao, Ke-Qing'
'Prior, Timothy J.'
'Hughes, David L.'
'Arbaoui, Abdessamad'
'Elsegood, Mark R. J.'
'Redshaw, Carl'

_publ_section_title
;
 Structural studies of Schiff-base [2 + 2] macrocycles derived from
 2,2'-oxydianiline and the ROP capability of their organoaluminium
 complexes.
;
_journal_issue 30
_journal_name_full 'Dalton transactions (Cambridge, England : 2003)'
_journal_page_first 11990
_journal_page_last 12005
_journal_paper_doi 10.1039/c6dt01997h
_journal_volume 45
_journal_year 2016
_chemical_formula_moiety ' C54 H58 Al2 N4 O2'
_chemical_formula_sum 'C54 H58 Al2 N4 O2'
_chemical_formula_weight 849.00
_space_group_crystal_system triclinic
_space_group_IT_number 2
_space_group_name_Hall '-P 1'
_space_group_name_H-M_alt 'P -1'
_symmetry_space_group_name_Hall '-P 1'
_symmetry_space_group_name_H-M 'P -1'
_atom_sites_solution_hydrogens geom
_audit_creation_method SHELXL-2014/7
_audit_update_record
;
2016-03-10 deposited with the CCDC.
2016-06-20 downloaded from the CCDC.
;
_cell_angle_alpha 84.624(4)
_cell_angle_beta 66.196(5)
_cell_angle_gamma 84.347(4)
_cell_formula_units_Z 1
_cell_length_a 9.7916(5)
_cell_length_b 11.2215(4)
_cell_length_c 11.7840(6)
_cell_measurement_reflns_used 3237
_cell_measurement_temperature 143(2)
_cell_measurement_theta_max 27.772
_cell_measurement_theta_min 3.486
_cell_volume 1176.81(11)
_computing_cell_refinement
;
CrysAlisPro, Agilent Technologies,
Version 1.171.36.28 (release 01-02-2013 CrysAlis171 .NET)
(compiled Feb  1 2013,16:14:44)
;
_computing_data_collection
;
CrysAlisPro, Agilent Technologies,
Version 1.171.36.28 (release 01-02-2013 CrysAlis171 .NET)
(compiled Feb  1 2013,16:14:44)
;
_computing_data_reduction
;
CrysAlisPro, Agilent Technologies,
Version 1.171.36.28 (release 01-02-2013 CrysAlis171 .NET)
(compiled Feb  1 2013,16:14:44)
;
_computing_structure_refinement 'SHELXL-2014/7 (Sheldrick, 2014)'
_computing_structure_solution SHELXS-2014
_diffrn_ambient_temperature 143(2)
_diffrn_detector_area_resol_mean 16.0874
_diffrn_measured_fraction_theta_full 0.998
_diffrn_measured_fraction_theta_max 0.998
_diffrn_measurement_device_type 'Xcalibur, Eos'
_diffrn_measurement_method \w-scans
_diffrn_radiation_type MoK\a
_diffrn_radiation_wavelength 0.71073
_diffrn_reflns_av_R_equivalents 0.0227
_diffrn_reflns_av_unetI/netI 0.0474
_diffrn_reflns_Laue_measured_fraction_full 0.998
_diffrn_reflns_Laue_measured_fraction_max 0.998
_diffrn_reflns_limit_h_max 10
_diffrn_reflns_limit_h_min -12
_diffrn_reflns_limit_k_max 13
_diffrn_reflns_limit_k_min -14
_diffrn_reflns_limit_l_max 14
_diffrn_reflns_limit_l_min -14
_diffrn_reflns_number 9795
_diffrn_reflns_point_group_measured_fraction_full 0.998
_diffrn_reflns_point_group_measured_fraction_max 0.998
_diffrn_reflns_theta_full 25.242
_diffrn_reflns_theta_max 26.371
_diffrn_reflns_theta_min 3.015
_diffrn_source 'Enhance (Mo) X-ray Source'
_exptl_absorpt_coefficient_mu 0.107
_exptl_absorpt_correction_T_max 1.0000
_exptl_absorpt_correction_T_min 0.90647
_exptl_absorpt_correction_type multi-scan
_exptl_absorpt_process_details
;
CrysAlisPro, Agilent Technologies,
Version 1.171.36.28 (release 01-02-2013 CrysAlis171 .NET)
(compiled Feb  1 2013,16:14:44)
Empirical absorption correction using spherical harmonics,
 implemented in SCALE3 ABSPACK scaling algorithm.
;
_exptl_crystal_colour colourless
_exptl_crystal_density_diffrn 1.198
_exptl_crystal_description block
_exptl_crystal_F_000 452
_exptl_crystal_size_max 0.350
_exptl_crystal_size_mid 0.300
_exptl_crystal_size_min 0.200
_refine_diff_density_max 0.450
_refine_diff_density_min -0.345
_refine_diff_density_rms 0.045
_refine_ls_extinction_method none
_refine_ls_goodness_of_fit_ref 1.031
_refine_ls_hydrogen_treatment constr
_refine_ls_matrix_type full
_refine_ls_number_parameters 283
_refine_ls_number_reflns 4806
_refine_ls_number_restraints 0
_refine_ls_restrained_S_all 1.031
_refine_ls_R_factor_all 0.0742
_refine_ls_R_factor_gt 0.0470
_refine_ls_shift/su_max 0.005
_refine_ls_shift/su_mean 0.000
_refine_ls_structure_factor_coef Fsqd
_refine_ls_weighting_details 'w=1/[\s^2^(Fo^2^)+(0.0626P)^2^+0.1533P] where P=(Fo^2^+2Fc^2^)/3'
_refine_ls_weighting_scheme calc
_refine_ls_wR_factor_gt 0.1154
_refine_ls_wR_factor_ref 0.1271
_reflns_Friedel_coverage 0.000
_reflns_number_gt 3428
_reflns_number_total 4806
_reflns_threshold_expression 'I > 2\s(I)'
_cod_data_source_file c6dt01997h2.cif
_cod_data_source_block shelx
_cod_depositor_comments 'Adding full bibliography for 7039831--7039842.cif.'
_cod_original_cell_volume 1176.81(10)
_cod_database_code 7039838
_shelx_shelxl_version_number 2014/7
_shelx_space_group_comment
;
The symmetry employed for this shelxl refinement is uniquely defined
by the following loop, which should always be used as a source of
symmetry information in preference to the above space-group names.
They are only intended as comments.
;
_shelx_estimated_absorpt_t_min 0.964
_shelx_estimated_absorpt_t_max 0.979

loop_
_space_group_symop_operation_xyz
'x, y, z'
'-x, -y, -z'

loop_
_atom_site_label
_atom_site_type_symbol
_atom_site_fract_x
_atom_site_fract_y
_atom_site_fract_z
_atom_site_U_iso_or_equiv
_atom_site_adp_type
_atom_site_occupancy
_atom_site_site_symmetry_order
_atom_site_calc_flag
_atom_site_refinement_flags_posn
_atom_site_refinement_flags_adp
Al1 Al 0.60524(7) 0.26515(5) 0.20167(6) 0.03121(18) Uani 1 1 d . .
C1 C 0.8427(2) 0.39008(16) 0.23349(17) 0.0265(4) Uani 1 1 d . .
C2 C 0.9810(2) 0.33023(16) 0.17227(17) 0.0267(4) Uani 1 1 d . .
C3 C 1.1030(2) 0.40030(17) 0.11306(18) 0.0320(5) Uani 1 1 d . .
H3 H 1.1989 0.3619 0.0697 0.038 Uiso 1 1 calc R U
C4 C 1.0888(2) 0.52388(18) 0.11542(19) 0.0367(5) Uani 1 1 d . .
H4 H 1.1740 0.5693 0.0739 0.044 Uiso 1 1 calc R U
C5 C 0.9503(2) 0.58125(18) 0.1784(2) 0.0374(5) Uani 1 1 d . .
H5 H 0.9401 0.6661 0.1809 0.045 Uiso 1 1 calc R U
C6 C 0.8264(2) 0.51440(16) 0.23772(19) 0.0331(5) Uani 1 1 d . .
H6 H 0.7308 0.5532 0.2811 0.040 Uiso 1 1 calc R U
C7 C 1.0019(2) 0.19484(16) 0.17512(18) 0.0307(4) Uani 1 1 d . .
H7A H 1.0554 0.1694 0.0891 0.037 Uiso 1 1 calc R U
H7B H 0.9025 0.1611 0.2099 0.037 Uiso 1 1 calc R U
C8 C 1.0903(2) 0.14350(17) 0.25297(19) 0.0327(5) Uani 1 1 d . .
H8A H 1.0969 0.0548 0.2537 0.039 Uiso 1 1 calc R U
H8B H 1.1934 0.1701 0.2125 0.039 Uiso 1 1 calc R U
C9 C 1.0225(2) 0.18047(16) 0.38531(19) 0.0290(4) Uani 1 1 d . .
C10 C 0.8971(2) 0.12613(15) 0.47596(18) 0.0266(4) Uani 1 1 d . .
C11 C 0.8421(2) 0.16053(17) 0.59807(19) 0.0317(5) Uani 1 1 d . .
H11 H 0.7590 0.1229 0.6598 0.038 Uiso 1 1 calc R U
C12 C 0.9066(2) 0.24863(18) 0.6307(2) 0.0385(5) Uani 1 1 d . .
H12 H 0.8682 0.2709 0.7142 0.046 Uiso 1 1 calc R U
C13 C 1.0276(2) 0.30438(19) 0.5408(2) 0.0430(6) Uani 1 1 d . .
H13 H 1.0712 0.3661 0.5621 0.052 Uiso 1 1 calc R U
C14 C 1.0839(2) 0.26942(18) 0.4205(2) 0.0391(5) Uani 1 1 d . .
H14 H 1.1675 0.3074 0.3597 0.047 Uiso 1 1 calc R U
C15 C 0.7350(2) -0.02621(15) 0.50877(18) 0.0265(4) Uani 1 1 d . .
H15 H 0.7130 -0.0272 0.5951 0.032 Uiso 1 1 calc R U
C16 C 0.65827(19) -0.10475(15) 0.46439(17) 0.0248(4) Uani 1 1 d . .
C17 C 0.6918(2) -0.10784(16) 0.33839(18) 0.0283(4) Uani 1 1 d . .
H17 H 0.7685 -0.0603 0.2816 0.034 Uiso 1 1 calc R U
C18 C 0.6188(2) -0.17700(16) 0.29116(18) 0.0297(4) Uani 1 1 d . .
C19 C 0.5073(2) -0.24474(16) 0.37650(18) 0.0280(4) Uani 1 1 d . .
H19 H 0.4547 -0.2921 0.3470 0.034 Uiso 1 1 calc R U
C20 C 0.46894(19) -0.24619(15) 0.50459(17) 0.0248(4) Uani 1 1 d . .
C21 C 0.54578(19) -0.17604(15) 0.55149(17) 0.0247(4) Uani 1 1 d . .
C22 C 0.6562(3) -0.1767(2) 0.15397(19) 0.0451(6) Uani 1 1 d . .
H22A H 0.6316 -0.2530 0.1351 0.068 Uiso 1 1 calc R U
H22B H 0.7633 -0.1664 0.1075 0.068 Uiso 1 1 calc R U
H22C H 0.5982 -0.1105 0.1301 0.068 Uiso 1 1 calc R U
C24 C 0.7320(2) 0.16936(19) 0.06085(19) 0.0407(5) Uani 1 1 d . .
H24A H 0.8224 0.2123 0.0094 0.049 Uiso 1 1 calc R U
H24B H 0.7646 0.0918 0.0926 0.049 Uiso 1 1 calc R U
C25 C 0.6486(3) 0.1454(3) -0.0207(2) 0.0680(8) Uani 1 1 d . .
H25A H 0.7130 0.0936 -0.0869 0.102 Uiso 1 1 calc R U
H25B H 0.6229 0.2217 -0.0576 0.102 Uiso 1 1 calc R U
H25C H 0.5568 0.1057 0.0306 0.102 Uiso 1 1 calc R U
C26 C 0.4929(3) 0.4050(2) 0.1635(3) 0.0657(8) Uani 1 1 d . .
H26A H 0.5636 0.4539 0.0944 0.079 Uiso 1 1 calc R U
H26B H 0.4214 0.3768 0.1334 0.079 Uiso 1 1 calc R U
C27 C 0.4065(3) 0.4852(2) 0.2695(4) 0.1056(15) Uani 1 1 d . .
H27A H 0.3490 0.5492 0.2422 0.158 Uiso 1 1 calc R U
H27B H 0.4766 0.5206 0.2949 0.158 Uiso 1 1 calc R U
H27C H 0.3381 0.4377 0.3399 0.158 Uiso 1 1 calc R U
N1 N 0.71084(16) 0.32220(12) 0.29543(14) 0.0257(4) Uani 1 1 d . .
N2 N 0.83093(17) 0.04348(13) 0.43301(15) 0.0274(4) Uani 1 1 d . .
O1 O 0.51336(14) -0.17414(11) 0.67125(12) 0.0317(3) Uani 1 1 d . .
C23 C 0.6571(2) 0.31240(15) 0.41557(18) 0.0263(4) Uani 1 1 d . .
H23 H 0.7055 0.3528 0.4549 0.032 Uiso 1 1 calc R U

loop_
_atom_site_aniso_label
_atom_site_aniso_U_11
_atom_site_aniso_U_22
_atom_site_aniso_U_33
_atom_site_aniso_U_23
_atom_site_aniso_U_13
_atom_site_aniso_U_12
Al1 0.0307(3) 0.0372(4) 0.0296(3) 0.0065(3) -0.0156(3) -0.0119(3)
C1 0.0275(10) 0.0302(10) 0.0253(10) 0.0043(8) -0.0133(8) -0.0109(8)
C2 0.0293(10) 0.0327(10) 0.0202(10) 0.0026(8) -0.0116(8) -0.0081(8)
C3 0.0280(10) 0.0428(12) 0.0255(10) 0.0022(9) -0.0104(8) -0.0094(9)
C4 0.0386(12) 0.0433(12) 0.0326(12) 0.0093(9) -0.0170(10) -0.0216(10)
C5 0.0431(13) 0.0318(11) 0.0451(13) 0.0066(9) -0.0249(11) -0.0143(9)
C6 0.0335(11) 0.0307(11) 0.0397(12) -0.0014(9) -0.0188(9) -0.0049(8)
C7 0.0268(10) 0.0356(11) 0.0267(11) -0.0026(8) -0.0065(8) -0.0054(8)
C8 0.0208(10) 0.0318(11) 0.0400(12) 0.0017(9) -0.0070(8) -0.0034(8)
C9 0.0218(10) 0.0280(10) 0.0382(12) 0.0052(8) -0.0146(8) -0.0022(8)
C10 0.0242(10) 0.0263(10) 0.0322(11) 0.0018(8) -0.0149(8) -0.0013(7)
C11 0.0296(11) 0.0317(11) 0.0360(12) 0.0027(9) -0.0155(9) -0.0054(8)
C12 0.0428(13) 0.0400(12) 0.0405(13) -0.0054(10) -0.0239(11) -0.0028(10)
C13 0.0477(14) 0.0387(12) 0.0550(15) 0.0003(11) -0.0314(12) -0.0135(10)
C14 0.0348(12) 0.0386(12) 0.0489(14) 0.0093(10) -0.0218(10) -0.0140(9)
C15 0.0260(10) 0.0275(10) 0.0271(10) -0.0005(8) -0.0121(8) -0.0010(8)
C16 0.0213(9) 0.0236(9) 0.0292(10) 0.0005(8) -0.0104(8) -0.0007(7)
C17 0.0235(10) 0.0298(10) 0.0276(10) 0.0027(8) -0.0068(8) -0.0029(8)
C18 0.0294(10) 0.0317(10) 0.0266(10) -0.0033(8) -0.0099(8) -0.0004(8)
C19 0.0278(10) 0.0283(10) 0.0306(11) -0.0066(8) -0.0130(8) -0.0026(8)
C20 0.0219(9) 0.0231(9) 0.0282(10) -0.0025(8) -0.0086(8) -0.0008(7)
C21 0.0221(9) 0.0250(9) 0.0265(10) -0.0013(8) -0.0096(8) 0.0000(7)
C22 0.0506(14) 0.0563(14) 0.0275(12) -0.0004(10) -0.0122(10) -0.0160(11)
C24 0.0462(13) 0.0489(13) 0.0291(12) 0.0024(10) -0.0155(10) -0.0156(10)
C25 0.087(2) 0.0848(19) 0.0481(17) -0.0124(14) -0.0401(16) -0.0128(16)
C26 0.0452(15) 0.0621(17) 0.093(2) 0.0264(16) -0.0360(15) -0.0097(13)
C27 0.065(2) 0.0491(17) 0.230(5) -0.045(2) -0.082(3) 0.0086(15)
N1 0.0232(8) 0.0248(8) 0.0299(9) 0.0012(7) -0.0108(7) -0.0065(6)
N2 0.0249(8) 0.0267(8) 0.0314(9) 0.0011(7) -0.0116(7) -0.0062(6)
O1 0.0336(8) 0.0377(8) 0.0260(8) 0.0017(6) -0.0120(6) -0.0152(6)
C23 0.0248(10) 0.0237(10) 0.0324(11) -0.0052(8) -0.0127(8) -0.0013(7)

loop_
_atom_type_symbol
_atom_type_description
_atom_type_scat_dispersion_real
_atom_type_scat_dispersion_imag
_atom_type_scat_source
C C 0.0033 0.0016 'International Tables Vol C Tables 4.2.6.8 and 6.1.1.4'
H H 0.0000 0.0000 'International Tables Vol C Tables 4.2.6.8 and 6.1.1.4'
Al Al 0.0645 0.0514 'International Tables Vol C Tables 4.2.6.8 and 6.1.1.4'
N N 0.0061 0.0033 'International Tables Vol C Tables 4.2.6.8 and 6.1.1.4'
O O 0.0106 0.0060 'International Tables Vol C Tables 4.2.6.8 and 6.1.1.4'

loop_
_geom_angle_atom_site_label_1
_geom_angle_atom_site_label_2
_geom_angle_atom_site_label_3
_geom_angle
_geom_angle_site_symmetry_1
_geom_angle_site_symmetry_3
O1 Al1 C26 111.22(10) 2_656 .
O1 Al1 C24 111.69(8) 2_656 .
C26 Al1 C24 116.08(12) . .
O1 Al1 N1 94.67(6) 2_656 .
C26 Al1 N1 106.37(10) . .
C24 Al1 N1 114.73(8) . .
C2 C1 C6 121.72(17) . .
C2 C1 N1 119.70(16) . .
C6 C1 N1 118.57(17) . .
C1 C2 C3 117.06(17) . .
C1 C2 C7 122.12(16) . .
C3 C2 C7 120.72(17) . .
C4 C3 C2 122.03(19) . .
C4 C3 H3 119.0 . .
C2 C3 H3 119.0 . .
C5 C4 C3 119.82(18) . .
C5 C4 H4 120.1 . .
C3 C4 H4 120.1 . .
C4 C5 C6 119.70(19) . .
C4 C5 H5 120.2 . .
C6 C5 H5 120.2 . .
C5 C6 C1 119.67(19) . .
C5 C6 H6 120.2 . .
C1 C6 H6 120.2 . .
C2 C7 C8 112.68(16) . .
C2 C7 H7A 109.1 . .
C8 C7 H7A 109.1 . .
C2 C7 H7B 109.1 . .
C8 C7 H7B 109.1 . .
H7A C7 H7B 107.8 . .
C9 C8 C7 113.90(16) . .
C9 C8 H8A 108.8 . .
C7 C8 H8A 108.8 . .
C9 C8 H8B 108.8 . .
C7 C8 H8B 108.8 . .
H8A C8 H8B 107.7 . .
C14 C9 C10 118.40(19) . .
C14 C9 C8 120.10(18) . .
C10 C9 C8 121.50(16) . .
C11 C10 C9 119.21(17) . .
C11 C10 N2 124.59(17) . .
C9 C10 N2 116.11(17) . .
C12 C11 C10 121.06(19) . .
C12 C11 H11 119.5 . .
C10 C11 H11 119.5 . .
C11 C12 C13 119.8(2) . .
C11 C12 H12 120.1 . .
C13 C12 H12 120.1 . .
C14 C13 C12 119.42(19) . .
C14 C13 H13 120.3 . .
C12 C13 H13 120.3 . .
C13 C14 C9 122.1(2) . .
C13 C14 H14 118.9 . .
C9 C14 H14 118.9 . .
N2 C15 C16 120.87(17) . .
N2 C15 H15 119.6 . .
C16 C15 H15 119.6 . .
C17 C16 C21 119.71(16) . .
C17 C16 C15 120.70(16) . .
C21 C16 C15 119.57(17) . .
C16 C17 C18 123.29(17) . .
C16 C17 H17 118.4 . .
C18 C17 H17 118.4 . .
C19 C18 C17 116.85(18) . .
C19 C18 C22 121.19(17) . .
C17 C18 C22 121.94(17) . .
C18 C19 C20 122.61(17) . .
C18 C19 H19 118.7 . .
C20 C19 H19 118.7 . .
C19 C20 C21 119.92(16) . .
C19 C20 C23 117.30(16) . 2_656
C21 C20 C23 122.58(17) . 2_656
O1 C21 C16 120.22(15) . .
O1 C21 C20 122.16(16) . .
C16 C21 C20 117.60(16) . .
C18 C22 H22A 109.5 . .
C18 C22 H22B 109.5 . .
H22A C22 H22B 109.5 . .
C18 C22 H22C 109.5 . .
H22A C22 H22C 109.5 . .
H22B C22 H22C 109.5 . .
C25 C24 Al1 111.82(17) . .
C25 C24 H24A 109.3 . .
Al1 C24 H24A 109.3 . .
C25 C24 H24B 109.3 . .
Al1 C24 H24B 109.3 . .
H24A C24 H24B 107.9 . .
C24 C25 H25A 109.5 . .
C24 C25 H25B 109.5 . .
H25A C25 H25B 109.5 . .
C24 C25 H25C 109.5 . .
H25A C25 H25C 109.5 . .
H25B C25 H25C 109.5 . .
C27 C26 Al1 116.1(2) . .
C27 C26 H26A 108.3 . .
Al1 C26 H26A 108.3 . .
C27 C26 H26B 108.3 . .
Al1 C26 H26B 108.3 . .
H26A C26 H26B 107.4 . .
C26 C27 H27A 109.5 . .
C26 C27 H27B 109.5 . .
H27A C27 H27B 109.5 . .
C26 C27 H27C 109.5 . .
H27A C27 H27C 109.5 . .
H27B C27 H27C 109.5 . .
C23 N1 C1 116.83(15) . .
C23 N1 Al1 121.58(12) . .
C1 N1 Al1 121.18(12) . .
C15 N2 C10 121.17(17) . .
C21 O1 Al1 129.83(11) . 2_656
N1 C23 C20 126.24(17) . 2_656
N1 C23 H23 116.9 . .
C20 C23 H23 116.9 2_656 .

loop_
_geom_bond_atom_site_label_1
_geom_bond_atom_site_label_2
_geom_bond_distance
_geom_bond_site_symmetry_2
Al1 O1 1.7826(13) 2_656
Al1 C26 1.950(2) .
Al1 C24 1.964(2) .
Al1 N1 1.9710(16) .
C1 C2 1.388(3) .
C1 C6 1.392(3) .
C1 N1 1.452(2) .
C2 C3 1.393(2) .
C2 C7 1.512(3) .
C3 C4 1.382(3) .
C3 H3 0.9500 .
C4 C5 1.381(3) .
C4 H4 0.9500 .
C5 C6 1.385(3) .
C5 H5 0.9500 .
C6 H6 0.9500 .
C7 C8 1.538(3) .
C7 H7A 0.9900 .
C7 H7B 0.9900 .
C8 C9 1.509(3) .
C8 H8A 0.9900 .
C8 H8B 0.9900 .
C9 C14 1.388(3) .
C9 C10 1.410(2) .
C10 C11 1.395(3) .
C10 N2 1.417(2) .
C11 C12 1.383(3) .
C11 H11 0.9500 .
C12 C13 1.388(3) .
C12 H12 0.9500 .
C13 C14 1.378(3) .
C13 H13 0.9500 .
C14 H14 0.9500 .
C15 N2 1.276(2) .
C15 C16 1.466(2) .
C15 H15 0.9500 .
C16 C17 1.388(3) .
C16 C21 1.419(2) .
C17 C18 1.391(3) .
C17 H17 0.9500 .
C18 C19 1.384(2) .
C18 C22 1.506(3) .
C19 C20 1.400(3) .
C19 H19 0.9500 .
C20 C21 1.423(2) .
C20 C23 1.440(2) 2_656
C21 O1 1.317(2) .
C22 H22A 0.9800 .
C22 H22B 0.9800 .
C22 H22C 0.9800 .
C24 C25 1.546(3) .
C24 H24A 0.9900 .
C24 H24B 0.9900 .
C25 H25A 0.9800 .
C25 H25B 0.9800 .
C25 H25C 0.9800 .
C26 C27 1.514(5) .
C26 H26A 0.9900 .
C26 H26B 0.9900 .
C27 H27A 0.9800 .
C27 H27B 0.9800 .
C27 H27C 0.9800 .
N1 C23 1.294(2) .
O1 Al1 1.7826(13) 2_656
C23 C20 1.440(2) 2_656
C23 H23 0.9500 .

loop_
_geom_torsion_atom_site_label_1
_geom_torsion_atom_site_label_2
_geom_torsion_atom_site_label_3
_geom_torsion_atom_site_label_4
_geom_torsion
_geom_torsion_site_symmetry_1
_geom_torsion_site_symmetry_4
C6 C1 C2 C3 -1.1(3) . .
N1 C1 C2 C3 179.07(16) . .
C6 C1 C2 C7 175.39(17) . .
N1 C1 C2 C7 -4.4(3) . .
C1 C2 C3 C4 0.6(3) . .
C7 C2 C3 C4 -175.96(17) . .
C2 C3 C4 C5 0.2(3) . .
C3 C4 C5 C6 -0.6(3) . .
C4 C5 C6 C1 0.1(3) . .
C2 C1 C6 C5 0.8(3) . .
N1 C1 C6 C5 -179.39(17) . .
C1 C2 C7 C8 -109.4(2) . .
C3 C2 C7 C8 66.9(2) . .
C2 C7 C8 C9 56.5(2) . .
C7 C8 C9 C14 -102.8(2) . .
C7 C8 C9 C10 77.6(2) . .
C14 C9 C10 C11 -2.0(3) . .
C8 C9 C10 C11 177.66(17) . .
C14 C9 C10 N2 174.74(16) . .
C8 C9 C10 N2 -5.6(2) . .
C9 C10 C11 C12 1.4(3) . .
N2 C10 C11 C12 -175.03(17) . .
C10 C11 C12 C13 0.3(3) . .
C11 C12 C13 C14 -1.3(3) . .
C12 C13 C14 C9 0.7(3) . .
C10 C9 C14 C13 1.0(3) . .
C8 C9 C14 C13 -178.68(19) . .
N2 C15 C16 C17 2.1(3) . .
N2 C15 C16 C21 -176.29(16) . .
C21 C16 C17 C18 0.9(3) . .
C15 C16 C17 C18 -177.45(17) . .
C16 C17 C18 C19 0.2(3) . .
C16 C17 C18 C22 178.95(18) . .
C17 C18 C19 C20 -0.7(3) . .
C22 C18 C19 C20 -179.43(18) . .
C18 C19 C20 C21 0.0(3) . .
C18 C19 C20 C23 174.99(17) . 2_656
C17 C16 C21 O1 179.76(16) . .
C15 C16 C21 O1 -1.9(2) . .
C17 C16 C21 C20 -1.6(2) . .
C15 C16 C21 C20 176.82(15) . .
C19 C20 C21 O1 179.77(16) . .
C23 C20 C21 O1 5.1(3) 2_656 .
C19 C20 C21 C16 1.1(3) . .
C23 C20 C21 C16 -173.57(16) 2_656 .
C2 C1 N1 C23 106.4(2) . .
C6 C1 N1 C23 -73.4(2) . .
C2 C1 N1 Al1 -80.89(18) . .
C6 C1 N1 Al1 99.29(18) . .
C16 C15 N2 C10 175.15(16) . .
C11 C10 N2 C15 -16.1(3) . .
C9 C10 N2 C15 167.38(16) . .
C16 C21 O1 Al1 -172.11(13) . 2_656
C20 C21 O1 Al1 9.3(3) . 2_656
C1 N1 C23 C20 -177.74(16) . 2_656
Al1 N1 C23 C20 9.6(3) . 2_656
